data_1555129
loop_
_publ_author_name
'Song, Yin-Ping'
'Miao, Feng-Ping'
'Yin, Xiu-Li'
'Ji, Nai-Yun'

_publ_section_title
;
 Nitrogenous cyclonerane sesquiterpenes from an algicolous strain of
 Trichoderma asperellum
;
_journal_issue 21
_journal_name_full 'Organic Chemistry Frontiers'
_journal_page_first 3698
_journal_paper_doi 10.1039/C9QO00942F
_journal_volume 6
_journal_year 2019
_chemical_absolute_configuration R/S
_chemical_formula_sum 'C7.5 H15 O2'
_chemical_formula_weight 137.20
_space_group_IT_number 1
_space_group_name_Hall 'P 1'
_space_group_name_H-M_alt 'P 1'
_symmetry_cell_setting triclinic
_symmetry_space_group_name_H-M 'P 1'
_atom_sites_solution_hydrogens geom
_atom_sites_solution_primary direct
_atom_sites_solution_secondary difmap
_audit_creation_method SHELXL-97
_audit_update_record
;
2019-07-08 deposited with the CCDC.	2019-09-29 downloaded from the CCDC.
;
_cell_angle_alpha 94.191(9)
_cell_angle_beta 109.731(10)
_cell_angle_gamma 97.560(9)
_cell_formula_units_Z 2
_cell_length_a 7.0302(7)
_cell_length_b 7.6119(8)
_cell_length_c 7.7844(9)
_cell_measurement_reflns_used 1527
_cell_measurement_temperature 293(2)
_cell_measurement_theta_max 71.1330
_cell_measurement_theta_min 5.9530
_cell_volume 385.61(8)
_computing_cell_refinement 'Bruker FRAMBO'
_computing_data_collection 'Bruker FRAMBO'
_computing_data_reduction 'Bruker SAINT'
_computing_molecular_graphics 'Bruker SHELXTL'
_computing_publication_material 'Bruker SHELXTL'
_computing_structure_refinement 'SHELXL-97 (Sheldrick, 1997)'
_computing_structure_solution 'SHELXS-97 (Sheldrick, 1990)'
_diffrn_ambient_temperature 293(2)
_diffrn_detector 'CCD plate'
_diffrn_detector_area_resol_mean 8.1281
_diffrn_detector_type Eos
_diffrn_measured_fraction_theta_full 0.994
_diffrn_measured_fraction_theta_max 0.994
_diffrn_measurement_device_type 'Xcalibur, Eos, Gemini'
_diffrn_radiation_monochromator graphite
_diffrn_radiation_source 'fine-focus sealed tube'
_diffrn_radiation_type CuK\a
_diffrn_radiation_wavelength 1.54178
_diffrn_reflns_av_R_equivalents 0.0176
_diffrn_reflns_av_sigmaI/netI 0.0274
_diffrn_reflns_limit_h_max 8
_diffrn_reflns_limit_h_min -8
_diffrn_reflns_limit_k_max 9
_diffrn_reflns_limit_k_min -8
_diffrn_reflns_limit_l_max 9
_diffrn_reflns_limit_l_min -7
_diffrn_reflns_number 2041
_diffrn_reflns_theta_full 66.03
_diffrn_reflns_theta_max 66.03
_diffrn_reflns_theta_min 5.91
_exptl_absorpt_coefficient_mu 0.670
_exptl_absorpt_correction_T_max 0.9062
_exptl_absorpt_correction_T_min 0.8557
_exptl_absorpt_correction_type multi-scan
_exptl_absorpt_process_details sadabs
_exptl_crystal_colour colourless
_exptl_crystal_density_diffrn 1.182
_exptl_crystal_density_method 'not measured'
_exptl_crystal_description prism
_exptl_crystal_F_000 152
_exptl_crystal_size_max 0.24
_exptl_crystal_size_mid 0.18
_exptl_crystal_size_min 0.15
_refine_diff_density_max 0.156
_refine_diff_density_min -0.125
_refine_diff_density_rms 0.029
_refine_ls_abs_structure_details 'Flack H D (1983), Acta Cryst. A39, 876-881'
_refine_ls_abs_structure_Flack 0.0(2)
_refine_ls_extinction_method none
_refine_ls_goodness_of_fit_ref 1.092
_refine_ls_hydrogen_treatment mixed
_refine_ls_matrix_type full
_refine_ls_number_parameters 179
_refine_ls_number_reflns 1470
_refine_ls_number_restraints 3
_refine_ls_restrained_S_all 1.091
_refine_ls_R_factor_all 0.0322
_refine_ls_R_factor_gt 0.0315
_refine_ls_shift/su_max 0.000
_refine_ls_shift/su_mean 0.000
_refine_ls_structure_factor_coef Fsqd
_refine_ls_weighting_details 'calc w=1/[\s^2^(Fo^2^)+(0.0528P)^2^+0.0307P] where P=(Fo^2^+2Fc^2^)/3'
_refine_ls_weighting_scheme calc
_refine_ls_wR_factor_gt 0.0858
_refine_ls_wR_factor_ref 0.0865
_reflns_number_gt 1431
_reflns_number_total 1470
_reflns_threshold_expression >2sigma(I)
_cod_data_source_file c9qo00942f2.cif
_cod_data_source_block 180519b
_cod_depositor_comments
;
The following automatic conversions were performed:

data item '_symmetry_cell_setting' value 'Triclinic' was changed to
'triclinic' in accordance with the
/home/saulius/struct/COD-crude-data/automatic-downloads/DataCite-retrospective/RSC/depositions/lib/dictionaries/cif_core.dic
dictionary named 'cif_core.dic' version 2.4.2 last updated on
2011-04-26.

Automatic conversion script
Id: cif_fix_values 6909 2019-04-08 15:41:33Z antanas 
;
_cod_original_cell_volume 385.61(7)
_cod_original_sg_symbol_H-M P1
_cod_original_formula_sum 'C7.50 H15 O2'
_cod_database_code 1555129

loop_
_symmetry_equiv_pos_as_xyz
'x, y, z'

loop_
_atom_site_label
_atom_site_type_symbol
_atom_site_fract_x
_atom_site_fract_y
_atom_site_fract_z
_atom_site_U_iso_or_equiv
_atom_site_adp_type
_atom_site_occupancy
_atom_site_symmetry_multiplicity
_atom_site_calc_flag
_atom_site_refinement_flags
O1 O 0.5728(2) 0.48751(19) 0.58364(19) 0.0313(3) Uani 1 1 d .
O2 O 0.7782(2) 0.9502(2) 0.8187(2) 0.0412(4) Uani 1 1 d .
H2 H 0.6828 1.0039 0.8123 0.062 Uiso 1 1 calc R
O3 O 0.2169(2) 0.0884(3) -0.0045(2) 0.0449(4) Uani 1 1 d .
H3 H 0.0944 0.0542 -0.0616 0.067 Uiso 1 1 calc R
O4 O 0.4497(4) 0.1403(3) 0.7597(3) 0.0627(6) Uani 1 1 d .
H4E H 0.4693 0.2420 0.7243 0.075 Uiso 1 1 d R
H4F H 0.3785 0.1462 0.8284 0.075 Uiso 1 1 d R
C1 C 0.6239(3) 0.6347(3) 0.7305(3) 0.0327(5) Uani 1 1 d .
C2 C 0.7127(3) 0.8062(3) 0.6718(3) 0.0320(5) Uani 1 1 d .
H2A H 0.6052 0.8393 0.5674 0.038 Uiso 1 1 calc R
C3 C 0.8911(3) 0.7778(3) 0.6127(3) 0.0370(5) Uani 1 1 d .
H3A H 0.9976 0.7405 0.7125 0.044 Uiso 1 1 calc R
H3B H 0.9480 0.8884 0.5805 0.044 Uiso 1 1 calc R
C4 C 0.8146(4) 0.6345(3) 0.4471(3) 0.0382(5) Uani 1 1 d .
H4A H 0.9298 0.6112 0.4122 0.046 Uiso 1 1 calc R
H4B H 0.7191 0.6792 0.3446 0.046 Uiso 1 1 calc R
C5 C 0.7084(3) 0.4584(3) 0.4819(3) 0.0308(4) Uani 1 1 d .
C6 C 0.5635(3) 0.3560(3) 0.2936(3) 0.0328(5) Uani 1 1 d .
H6 H 0.6400 0.3592 0.2092 0.039 Uiso 1 1 calc R
C7 C 0.4809(3) 0.1577(3) 0.2961(3) 0.0311(5) Uani 1 1 d .
H7 H 0.4993 0.1415 0.4241 0.037 Uiso 1 1 calc R
C8 C 0.2499(3) 0.1283(3) 0.1886(3) 0.0364(5) Uani 1 1 d .
C9 C 0.1948(4) 0.3113(4) 0.2233(3) 0.0453(6) Uani 1 1 d .
H9A H 0.1863 0.3305 0.3449 0.054 Uiso 1 1 calc R
H9B H 0.0651 0.3242 0.1322 0.054 Uiso 1 1 calc R
C10 C 0.3710(4) 0.4405(3) 0.2070(4) 0.0434(6) Uani 1 1 d .
H10A H 0.3837 0.5571 0.2728 0.052 Uiso 1 1 calc R
H10B H 0.3497 0.4533 0.0791 0.052 Uiso 1 1 calc R
C11 C 0.4163(4) 0.6537(4) 0.7442(4) 0.0465(6) Uani 1 1 d .
H11A H 0.3604 0.5461 0.7794 0.070 Uiso 1 1 calc R
H11B H 0.3249 0.6745 0.6271 0.070 Uiso 1 1 calc R
H11C H 0.4328 0.7526 0.8349 0.070 Uiso 1 1 calc R
C12 C 0.7658(4) 0.5904(4) 0.9115(3) 0.0459(6) Uani 1 1 d .
H12A H 0.9009 0.5933 0.9069 0.069 Uiso 1 1 calc R
H12B H 0.7156 0.4732 0.9322 0.069 Uiso 1 1 calc R
H12C H 0.7707 0.6765 1.0100 0.069 Uiso 1 1 calc R
C13 C 0.8675(3) 0.3495(3) 0.5847(3) 0.0399(5) Uani 1 1 d .
H13A H 0.8010 0.2484 0.6216 0.060 Uiso 1 1 calc R
H13B H 0.9656 0.4225 0.6917 0.060 Uiso 1 1 calc R
H13C H 0.9364 0.3087 0.5057 0.060 Uiso 1 1 calc R
C14 C 0.5912(4) 0.0245(3) 0.2278(4) 0.0446(6) Uani 1 1 d .
H14A H 0.5986 0.0515 0.1115 0.067 Uiso 1 1 calc R
H14B H 0.5172 -0.0942 0.2136 0.067 Uiso 1 1 calc R
H14C H 0.7272 0.0322 0.3154 0.067 Uiso 1 1 calc R
C15 C 0.1353(4) -0.0229(4) 0.2491(4) 0.0561(7) Uani 1 1 d .
H15A H 0.1851 -0.1315 0.2299 0.084 Uiso 1 1 calc R
H15B H -0.0084 -0.0371 0.1784 0.084 Uiso 1 1 calc R
H15C H 0.1563 0.0039 0.3772 0.084 Uiso 1 1 calc R

loop_
_atom_site_aniso_label
_atom_site_aniso_U_11
_atom_site_aniso_U_22
_atom_site_aniso_U_33
_atom_site_aniso_U_23
_atom_site_aniso_U_13
_atom_site_aniso_U_12
O1 0.0279(7) 0.0335(8) 0.0309(8) -0.0043(6) 0.0132(6) -0.0038(6)
O2 0.0404(9) 0.0355(9) 0.0426(9) -0.0070(7) 0.0125(7) 0.0006(7)
O3 0.0369(8) 0.0631(11) 0.0279(8) -0.0076(7) 0.0085(7) -0.0003(8)
O4 0.0752(14) 0.0624(12) 0.0671(13) 0.0105(10) 0.0407(11) 0.0249(11)
C1 0.0323(11) 0.0363(12) 0.0272(11) -0.0051(9) 0.0119(9) -0.0010(9)
C2 0.0314(11) 0.0336(12) 0.0275(11) -0.0018(9) 0.0087(9) 0.0013(9)
C3 0.0334(11) 0.0338(12) 0.0430(13) 0.0014(10) 0.0166(10) -0.0037(9)
C4 0.0390(12) 0.0400(12) 0.0403(13) 0.0015(10) 0.0230(11) 0.0005(10)
C5 0.0285(10) 0.0338(11) 0.0296(11) 0.0001(8) 0.0119(8) 0.0011(8)
C6 0.0361(11) 0.0367(12) 0.0277(11) 0.0015(9) 0.0151(9) 0.0044(9)
C7 0.0350(11) 0.0335(11) 0.0240(10) 0.0000(8) 0.0111(9) 0.0032(9)
C8 0.0340(11) 0.0458(13) 0.0259(11) -0.0039(9) 0.0102(9) 0.0006(10)
C9 0.0362(12) 0.0578(16) 0.0375(13) -0.0041(11) 0.0073(10) 0.0136(11)
C10 0.0481(14) 0.0399(13) 0.0358(12) 0.0031(10) 0.0054(10) 0.0105(11)
C11 0.0411(13) 0.0483(14) 0.0528(15) -0.0087(11) 0.0270(12) -0.0034(11)
C12 0.0542(15) 0.0456(14) 0.0290(12) 0.0035(10) 0.0091(11) -0.0068(11)
C13 0.0280(10) 0.0439(13) 0.0435(13) 0.0009(10) 0.0084(9) 0.0043(9)
C14 0.0478(13) 0.0436(14) 0.0403(13) -0.0023(10) 0.0116(11) 0.0151(11)
C15 0.0466(15) 0.0652(18) 0.0507(16) -0.0004(13) 0.0192(13) -0.0123(13)

loop_
_atom_type_symbol
_atom_type_description
_atom_type_scat_dispersion_real
_atom_type_scat_dispersion_imag
_atom_type_scat_source
C C 0.0181 0.0091 'International Tables Vol C Tables 4.2.6.8 and 6.1.1.4'
H H 0.0000 0.0000 'International Tables Vol C Tables 4.2.6.8 and 6.1.1.4'
O O 0.0492 0.0322 'International Tables Vol C Tables 4.2.6.8 and 6.1.1.4'

loop_
_geom_angle_atom_site_label_1
_geom_angle_atom_site_label_2
_geom_angle_atom_site_label_3
_geom_angle
C1 O1 C5 122.15(16)
C2 O2 H2 109.5
C8 O3 H3 109.5
H4E O4 H4F 108.8
O1 C1 C12 111.68(19)
O1 C1 C11 102.97(18)
C12 C1 C11 110.0(2)
O1 C1 C2 109.65(16)
C12 C1 C2 112.50(18)
C11 C1 C2 109.59(19)
O2 C2 C3 109.20(17)
O2 C2 C1 110.85(17)
C3 C2 C1 111.25(18)
O2 C2 H2A 108.5
C3 C2 H2A 108.5
C1 C2 H2A 108.5
C2 C3 C4 108.40(18)
C2 C3 H3A 110.0
C4 C3 H3A 110.0
C2 C3 H3B 110.0
C4 C3 H3B 110.0
H3A C3 H3B 108.4
C3 C4 C5 113.54(19)
C3 C4 H4A 108.9
C5 C4 H4A 108.9
C3 C4 H4B 108.9
C5 C4 H4B 108.9
H4A C4 H4B 107.7
O1 C5 C13 110.00(18)
O1 C5 C4 112.14(18)
C13 C5 C4 110.14(19)
O1 C5 C6 104.33(16)
C13 C5 C6 111.80(18)
C4 C5 C6 108.31(17)
C10 C6 C7 104.98(18)
C10 C6 C5 113.19(18)
C7 C6 C5 115.58(16)
C10 C6 H6 107.6
C7 C6 H6 107.6
C5 C6 H6 107.6
C14 C7 C8 113.38(19)
C14 C7 C6 114.60(19)
C8 C7 C6 106.62(18)
C14 C7 H7 107.3
C8 C7 H7 107.3
C6 C7 H7 107.3
O3 C8 C15 109.39(19)
O3 C8 C9 109.4(2)
C15 C8 C9 114.8(2)
O3 C8 C7 108.38(17)
C15 C8 C7 112.1(2)
C9 C8 C7 102.56(18)
C8 C9 C10 103.5(2)
C8 C9 H9A 111.1
C10 C9 H9A 111.1
C8 C9 H9B 111.1
C10 C9 H9B 111.1
H9A C9 H9B 109.0
C9 C10 C6 105.04(19)
C9 C10 H10A 110.7
C6 C10 H10A 110.7
C9 C10 H10B 110.7
C6 C10 H10B 110.7
H10A C10 H10B 108.8
C1 C11 H11A 109.5
C1 C11 H11B 109.5
H11A C11 H11B 109.5
C1 C11 H11C 109.5
H11A C11 H11C 109.5
H11B C11 H11C 109.5
C1 C12 H12A 109.5
C1 C12 H12B 109.5
H12A C12 H12B 109.5
C1 C12 H12C 109.5
H12A C12 H12C 109.5
H12B C12 H12C 109.5
C5 C13 H13A 109.5
C5 C13 H13B 109.5
H13A C13 H13B 109.5
C5 C13 H13C 109.5
H13A C13 H13C 109.5
H13B C13 H13C 109.5
C7 C14 H14A 109.5
C7 C14 H14B 109.5
H14A C14 H14B 109.5
C7 C14 H14C 109.5
H14A C14 H14C 109.5
H14B C14 H14C 109.5
C8 C15 H15A 109.5
C8 C15 H15B 109.5
H15A C15 H15B 109.5
C8 C15 H15C 109.5
H15A C15 H15C 109.5
H15B C15 H15C 109.5

loop_
_geom_bond_atom_site_label_1
_geom_bond_atom_site_label_2
_geom_bond_distance
O1 C1 1.456(3)
O1 C5 1.458(3)
O2 C2 1.432(3)
O2 H2 0.8200
O3 C8 1.445(3)
O3 H3 0.8200
O4 H4E 0.8499
O4 H4F 0.8500
C1 C12 1.518(3)
C1 C11 1.523(3)
C1 C2 1.539(3)
C2 C3 1.509(3)
C2 H2A 0.9800
C3 C4 1.521(3)
C3 H3A 0.9700
C3 H3B 0.9700
C4 C5 1.534(3)
C4 H4A 0.9700
C4 H4B 0.9700
C5 C13 1.522(3)
C5 C6 1.552(3)
C6 C10 1.542(3)
C6 C7 1.548(3)
C6 H6 0.9800
C7 C14 1.522(3)
C7 C8 1.532(3)
C7 H7 0.9800
C8 C15 1.512(4)
C8 C9 1.523(4)
C9 C10 1.524(4)
C9 H9A 0.9700
C9 H9B 0.9700
C10 H10A 0.9700
C10 H10B 0.9700
C11 H11A 0.9600
C11 H11B 0.9600
C11 H11C 0.9600
C12 H12A 0.9600
C12 H12B 0.9600
C12 H12C 0.9600
C13 H13A 0.9600
C13 H13B 0.9600
C13 H13C 0.9600
C14 H14A 0.9600
C14 H14B 0.9600
C14 H14C 0.9600
C15 H15A 0.9600
C15 H15B 0.9600
C15 H15C 0.9600

loop_
_geom_torsion_atom_site_label_1
_geom_torsion_atom_site_label_2
_geom_torsion_atom_site_label_3
_geom_torsion_atom_site_label_4
_geom_torsion
C5 O1 C1 C12 -82.3(2)
C5 O1 C1 C11 159.66(19)
C5 O1 C1 C2 43.1(3)
O1 C1 C2 O2 -175.77(17)
C12 C1 C2 O2 -50.8(2)
C11 C1 C2 O2 71.9(2)
O1 C1 C2 C3 -54.1(2)
C12 C1 C2 C3 70.9(2)
C11 C1 C2 C3 -166.4(2)
O2 C2 C3 C4 -175.62(19)
C1 C2 C3 C4 61.7(2)
C2 C3 C4 C5 -55.7(3)
C1 O1 C5 C13 85.4(2)
C1 O1 C5 C4 -37.5(3)
C1 O1 C5 C6 -154.50(18)
C3 C4 C5 O1 42.3(3)
C3 C4 C5 C13 -80.6(3)
C3 C4 C5 C6 156.90(19)
O1 C5 C6 C10 47.3(2)
C13 C5 C6 C10 166.18(19)
C4 C5 C6 C10 -72.3(2)
O1 C5 C6 C7 -73.8(2)
C13 C5 C6 C7 45.1(2)
C4 C5 C6 C7 166.59(18)
C10 C6 C7 C14 133.8(2)
C5 C6 C7 C14 -100.7(2)
C10 C6 C7 C8 7.5(2)
C5 C6 C7 C8 132.99(18)
C14 C7 C8 O3 -41.7(3)
C6 C7 C8 O3 85.4(2)
C14 C7 C8 C15 79.2(3)
C6 C7 C8 C15 -153.8(2)
C14 C7 C8 C9 -157.2(2)
C6 C7 C8 C9 -30.2(2)
O3 C8 C9 C10 -73.4(2)
C15 C8 C9 C10 163.3(2)
C7 C8 C9 C10 41.5(2)
C8 C9 C10 C6 -37.4(2)
C7 C6 C10 C9 18.2(2)
C5 C6 C10 C9 -108.8(2)
